data_7215104
loop_
_publ_author_name
'Maity, Suman Kumar'
'Kumar, Ravi'
'Ambast, Deepak K. S.'
'Pal, Bipul'
'Haldar, Debasish'

_publ_section_title
;
 Self-assembly and nonlinear optical properties of a synthetic dipeptide
;
_journal_issue 41
_journal_name_full 'Journal of Materials Chemistry'
_journal_page_first 22198
_journal_paper_doi 10.1039/c2jm34338j
_journal_volume 22
_journal_year 2012
_chemical_absolute_configuration syn
_chemical_formula_moiety 'C18 H18 N2 O6'
_chemical_formula_sum 'C18 H18 N2 O6'
_chemical_formula_weight 358.34
_chemical_name_systematic
;
?
;
_space_group_IT_number 19
_symmetry_cell_setting orthorhombic
_symmetry_space_group_name_Hall 'P 2ac 2ab'
_symmetry_space_group_name_H-M 'P 21 21 21'
_atom_sites_solution_hydrogens geom
_atom_sites_solution_primary direct
_atom_sites_solution_secondary difmap
_audit_creation_method SHELXL-97
_cell_angle_alpha 90.00
_cell_angle_beta 90.00
_cell_angle_gamma 90.00
_cell_formula_units_Z 4
_cell_length_a 4.9118(7)
_cell_length_b 12.8431(18)
_cell_length_c 27.493(4)
_cell_measurement_reflns_used 5777
_cell_measurement_temperature 100(2)
_cell_measurement_theta_max 24.66
_cell_measurement_theta_min 2.73
_cell_volume 1734.3(4)
_computing_cell_refinement 'Bruker SMART'
_computing_data_collection 'Bruker SMART'
_computing_data_reduction 'Bruker SAINT'
_computing_molecular_graphics 'Bruker SHELXTL'
_computing_publication_material 'Bruker SHELXTL'
_computing_structure_refinement 'Bruker SHELXTL'
_computing_structure_solution 'Bruker SHELXTL'
_diffrn_ambient_temperature 100(2)
_diffrn_measured_fraction_theta_full 0.995
_diffrn_measured_fraction_theta_max 0.995
_diffrn_measurement_device_type 'CCD area detector'
_diffrn_measurement_method 'phi and omega scans'
_diffrn_radiation_monochromator graphite
_diffrn_radiation_source 'fine-focus sealed tube'
_diffrn_radiation_type MoK\a
_diffrn_radiation_wavelength 0.71073
_diffrn_reflns_av_R_equivalents 0.0610
_diffrn_reflns_av_sigmaI/netI 0.0374
_diffrn_reflns_limit_h_max 5
_diffrn_reflns_limit_h_min -6
_diffrn_reflns_limit_k_max 16
_diffrn_reflns_limit_k_min -16
_diffrn_reflns_limit_l_max 34
_diffrn_reflns_limit_l_min -34
_diffrn_reflns_number 27326
_diffrn_reflns_theta_full 26.68
_diffrn_reflns_theta_max 26.68
_diffrn_reflns_theta_min 1.48
_exptl_absorpt_coefficient_mu 0.104
_exptl_absorpt_correction_T_max 0.982
_exptl_absorpt_correction_T_min 0.970
_exptl_absorpt_correction_type multi-scan
_exptl_absorpt_process_details 'SADABS v.2.03 (Bruker, 2001)'
_exptl_crystal_colour yellow
_exptl_crystal_density_diffrn 1.372
_exptl_crystal_density_method 'not measured'
_exptl_crystal_description niddle
_exptl_crystal_F_000 752
_exptl_crystal_size_max 0.483
_exptl_crystal_size_mid 0.241
_exptl_crystal_size_min 0.173
_refine_diff_density_max 0.183
_refine_diff_density_min -0.200
_refine_diff_density_rms 0.047
_refine_ls_abs_structure_details 'Flack H D (1983), Acta Cryst. A39, 876-881'
_refine_ls_abs_structure_Flack 0.02(12)
_refine_ls_extinction_method none
_refine_ls_goodness_of_fit_ref 0.980
_refine_ls_hydrogen_treatment constr
_refine_ls_matrix_type full
_refine_ls_number_parameters 237
_refine_ls_number_reflns 3657
_refine_ls_number_restraints 0
_refine_ls_restrained_S_all 0.980
_refine_ls_R_factor_all 0.0583
_refine_ls_R_factor_gt 0.0393
_refine_ls_shift/su_max 0.000
_refine_ls_shift/su_mean 0.000
_refine_ls_structure_factor_coef Fsqd
_refine_ls_weighting_details 'calc w=1/[\s^2^(Fo^2^)+(0.0629P)^2^+0.6425P] where P=(Fo^2^+2Fc^2^)/3'
_refine_ls_weighting_scheme calc
_refine_ls_wR_factor_gt 0.0985
_refine_ls_wR_factor_ref 0.1144
_reflns_number_gt 2985
_reflns_number_total 3657
_reflns_threshold_expression >2sigma(I)
_cod_data_source_file c2jm34338j.txt
_cod_data_source_block suman
_cod_depositor_comments
;
The following automatic conversions were performed:

'_symmetry_cell_setting' value 'Orthorhombic' changed to
'orthorhombic' according to
/usr/data/users/saulius/automatic-downloads/retrospective/RSC/lib/dictionaries/cif_core.dic
dictionary named 'cif_core.dic' version 2.4.2 from 2011-04-26.

Automatic conversion script
Id: cif_fix_values 2281 2013-09-26 08:29:07Z andrius 
;
_cod_original_cell_volume 1734.4(4)
_cod_original_sg_symbol_H-M 'P2(1)2(1)2(1) '
_cod_database_code 7215104

loop_
_symmetry_equiv_pos_as_xyz
'x, y, z'
'x+1/2, -y+1/2, -z'
'-x, y+1/2, -z+1/2'
'-x+1/2, -y, z+1/2'

loop_
_atom_site_label
_atom_site_type_symbol
_atom_site_fract_x
_atom_site_fract_y
_atom_site_fract_z
_atom_site_U_iso_or_equiv
_atom_site_adp_type
_atom_site_occupancy
_atom_site_symmetry_multiplicity
_atom_site_calc_flag
_atom_site_refinement_flags
O1 O -0.4099(4) -0.10907(14) 0.23884(7) 0.0436(5) Uani 1 1 d .
O2 O 0.6272(4) 0.94643(12) 0.06624(6) 0.0366(4) Uani 1 1 d .
H2 H 0.7046 0.9645 0.0412 0.055 Uiso 1 1 calc R
O3 O -0.3465(4) -0.00614(16) 0.29983(7) 0.0503(5) Uani 1 1 d .
O4 O 0.2076(3) 0.29564(12) 0.12467(6) 0.0326(4) Uani 1 1 d .
O5 O 0.3771(4) 0.49072(13) 0.02112(6) 0.0333(4) Uani 1 1 d .
O6 O 0.6809(4) 0.36185(13) 0.02236(6) 0.0370(4) Uani 1 1 d .
N1 N -0.2916(4) -0.03703(15) 0.25888(8) 0.0327(5) Uani 1 1 d .
N2 N 0.6449(4) 0.34412(13) 0.11926(6) 0.0213(4) Uani 1 1 d .
H2A H 0.8120 0.3272 0.1243 0.026 Uiso 1 1 calc R
C1 C -0.0741(5) 0.01640(17) 0.23205(8) 0.0247(5) Uani 1 1 d .
C2 C 0.0530(5) 0.10081(18) 0.25347(9) 0.0303(5) Uani 1 1 d .
H2B H 0.0034 0.1229 0.2844 0.036 Uiso 1 1 calc R
C3 C 0.2541(5) 0.15139(18) 0.22803(9) 0.0313(5) Uani 1 1 d .
H3 H 0.3418 0.2081 0.2421 0.038 Uiso 1 1 calc R
C4 C 0.3289(5) 0.11900(17) 0.18142(9) 0.0263(5) Uani 1 1 d .
C5 C 0.5486(5) 0.17581(18) 0.15390(10) 0.0335(6) Uani 1 1 d .
H5A H 0.6158 0.1313 0.1281 0.040 Uiso 1 1 calc R
H5B H 0.6990 0.1901 0.1758 0.040 Uiso 1 1 calc R
C6 C 0.4493(4) 0.27781(17) 0.13196(8) 0.0231(5) Uani 1 1 d .
C7 C 0.5846(4) 0.44398(16) 0.09724(8) 0.0203(4) Uani 1 1 d .
H7 H 0.4208 0.4723 0.1127 0.024 Uiso 1 1 calc R
C8 C 0.8227(5) 0.51903(16) 0.10708(8) 0.0239(5) Uani 1 1 d .
H8A H 0.8712 0.5143 0.1412 0.029 Uiso 1 1 calc R
H8B H 0.9789 0.4961 0.0883 0.029 Uiso 1 1 calc R
C9 C 0.7673(5) 0.63217(16) 0.09498(8) 0.0233(5) Uani 1 1 d .
C10 C 0.5835(6) 0.68978(17) 0.12180(9) 0.0332(6) Uani 1 1 d .
H10 H 0.4890 0.6579 0.1470 0.040 Uiso 1 1 calc R
C11 C 0.5365(6) 0.79424(18) 0.11196(9) 0.0366(6) Uani 1 1 d .
H11 H 0.4112 0.8315 0.1304 0.044 Uiso 1 1 calc R
C12 C 0.6768(5) 0.84283(16) 0.07459(8) 0.0263(5) Uani 1 1 d .
C13 C 0.5324(4) 0.43521(16) 0.04308(8) 0.0213(4) Uani 1 1 d .
C14 C 0.6548(8) 0.3514(2) -0.02987(9) 0.0525(8) Uani 1 1 d .
H14A H 0.4692 0.3357 -0.0380 0.079 Uiso 1 1 calc R
H14B H 0.7706 0.2961 -0.0410 0.079 Uiso 1 1 calc R
H14C H 0.7074 0.4154 -0.0452 0.079 Uiso 1 1 calc R
C15 C 0.9052(5) 0.68211(17) 0.05788(9) 0.0295(5) Uani 1 1 d .
H15 H 1.0294 0.6447 0.0393 0.035 Uiso 1 1 calc R
C16 C 0.8631(5) 0.78653(17) 0.04766(8) 0.0288(5) Uani 1 1 d .
H16 H 0.9600 0.8186 0.0228 0.035 Uiso 1 1 calc R
C17 C 0.1969(5) 0.03456(17) 0.16117(8) 0.0271(5) Uani 1 1 d .
H17 H 0.2447 0.0128 0.1301 0.033 Uiso 1 1 calc R
C18 C -0.0052(5) -0.01841(17) 0.18615(8) 0.0265(5) Uani 1 1 d .
H18 H -0.0919 -0.0757 0.1724 0.032 Uiso 1 1 calc R

loop_
_atom_site_aniso_label
_atom_site_aniso_U_11
_atom_site_aniso_U_22
_atom_site_aniso_U_33
_atom_site_aniso_U_23
_atom_site_aniso_U_13
_atom_site_aniso_U_12
O1 0.0393(11) 0.0353(10) 0.0562(12) 0.0145(9) 0.0013(9) -0.0089(8)
O2 0.0533(12) 0.0219(8) 0.0347(10) 0.0061(7) 0.0172(9) 0.0046(8)
O3 0.0495(13) 0.0711(14) 0.0302(10) 0.0120(9) 0.0151(9) 0.0004(11)
O4 0.0156(8) 0.0309(8) 0.0514(11) 0.0121(8) -0.0025(7) 0.0020(6)
O5 0.0386(10) 0.0361(9) 0.0251(8) 0.0061(7) -0.0065(7) 0.0103(8)
O6 0.0521(11) 0.0368(9) 0.0221(8) -0.0030(7) 0.0012(8) 0.0149(9)
N1 0.0307(11) 0.0335(11) 0.0337(12) 0.0124(9) 0.0019(9) 0.0035(9)
N2 0.0128(8) 0.0248(9) 0.0263(9) 0.0075(7) 0.0004(7) 0.0044(7)
C1 0.0239(11) 0.0251(11) 0.0251(11) 0.0091(9) 0.0004(9) 0.0021(9)
C2 0.0385(14) 0.0316(12) 0.0207(11) 0.0010(9) -0.0014(10) 0.0025(10)
C3 0.0353(13) 0.0239(11) 0.0348(13) 0.0013(10) -0.0079(10) -0.0033(10)
C4 0.0201(11) 0.0254(11) 0.0335(12) 0.0122(9) -0.0018(10) 0.0048(9)
C5 0.0217(12) 0.0319(13) 0.0468(15) 0.0178(11) 0.0014(11) 0.0039(9)
C6 0.0179(11) 0.0266(11) 0.0247(11) 0.0049(9) 0.0002(9) 0.0021(9)
C7 0.0181(11) 0.0217(10) 0.0210(11) 0.0024(8) 0.0006(8) 0.0040(8)
C8 0.0210(11) 0.0243(10) 0.0264(11) 0.0010(8) -0.0043(9) 0.0016(9)
C9 0.0208(12) 0.0227(11) 0.0263(12) -0.0009(9) -0.0035(8) -0.0021(8)
C10 0.0430(15) 0.0253(11) 0.0313(13) 0.0043(10) 0.0118(11) 0.0002(10)
C11 0.0482(16) 0.0248(11) 0.0368(14) -0.0018(10) 0.0201(12) 0.0053(11)
C12 0.0333(13) 0.0206(10) 0.0250(11) -0.0006(9) -0.0003(10) -0.0010(9)
C13 0.0211(11) 0.0188(10) 0.0242(11) 0.0024(8) 0.0006(9) -0.0021(8)
C14 0.081(2) 0.0513(17) 0.0254(13) -0.0079(12) 0.0040(15) 0.0091(17)
C15 0.0245(12) 0.0308(12) 0.0332(13) 0.0029(9) 0.0059(10) 0.0042(9)
C16 0.0291(13) 0.0296(12) 0.0277(12) 0.0050(9) 0.0077(10) -0.0010(10)
C17 0.0322(13) 0.0256(11) 0.0236(11) 0.0044(9) 0.0075(9) 0.0061(9)
C18 0.0311(13) 0.0194(10) 0.0290(12) 0.0029(9) -0.0024(10) 0.0026(9)

loop_
_atom_type_symbol
_atom_type_description
_atom_type_scat_dispersion_real
_atom_type_scat_dispersion_imag
_atom_type_scat_source
C C 0.0033 0.0016 'International Tables Vol C Tables 4.2.6.8 and 6.1.1.4'
H H 0.0000 0.0000 'International Tables Vol C Tables 4.2.6.8 and 6.1.1.4'
N N 0.0061 0.0033 'International Tables Vol C Tables 4.2.6.8 and 6.1.1.4'
O O 0.0106 0.0060 'International Tables Vol C Tables 4.2.6.8 and 6.1.1.4'

loop_
_geom_angle_atom_site_label_1
_geom_angle_atom_site_label_2
_geom_angle_atom_site_label_3
_geom_angle
C12 O2 H2 109.5
C13 O6 C14 116.4(2)
O1 N1 O3 123.7(2)
O1 N1 C1 118.2(2)
O3 N1 C1 118.1(2)
C6 N2 C7 121.92(18)
C6 N2 H2A 119.0
C7 N2 H2A 119.0
C18 C1 C2 122.2(2)
C18 C1 N1 119.1(2)
C2 C1 N1 118.8(2)
C3 C2 C1 118.6(2)
C3 C2 H2B 120.7
C1 C2 H2B 120.7
C2 C3 C4 121.0(2)
C2 C3 H3 119.5
C4 C3 H3 119.5
C17 C4 C3 118.7(2)
C17 C4 C5 120.9(2)
C3 C4 C5 120.3(2)
C4 C5 C6 112.72(19)
C4 C5 H5A 109.0
C6 C5 H5A 109.0
C4 C5 H5B 109.0
C6 C5 H5B 109.0
H5A C5 H5B 107.8
O4 C6 N2 122.5(2)
O4 C6 C5 122.4(2)
N2 C6 C5 115.06(19)
N2 C7 C13 112.30(17)
N2 C7 C8 108.99(17)
C13 C7 C8 110.36(17)
N2 C7 H7 108.4
C13 C7 H7 108.4
C8 C7 H7 108.4
C9 C8 C7 115.17(18)
C9 C8 H8A 108.5
C7 C8 H8A 108.5
C9 C8 H8B 108.5
C7 C8 H8B 108.5
H8A C8 H8B 107.5
C10 C9 C15 117.8(2)
C10 C9 C8 120.9(2)
C15 C9 C8 121.3(2)
C9 C10 C11 121.5(2)
C9 C10 H10 119.2
C11 C10 H10 119.2
C12 C11 C10 119.8(2)
C12 C11 H11 120.1
C10 C11 H11 120.1
O2 C12 C16 122.4(2)
O2 C12 C11 118.2(2)
C16 C12 C11 119.4(2)
O5 C13 O6 123.7(2)
O5 C13 C7 123.7(2)
O6 C13 C7 112.55(18)
O6 C14 H14A 109.5
O6 C14 H14B 109.5
H14A C14 H14B 109.5
O6 C14 H14C 109.5
H14A C14 H14C 109.5
H14B C14 H14C 109.5
C9 C15 C16 121.7(2)
C9 C15 H15 119.1
C16 C15 H15 119.1
C12 C16 C15 119.8(2)
C12 C16 H16 120.1
C15 C16 H16 120.1
C4 C17 C18 121.5(2)
C4 C17 H17 119.3
C18 C17 H17 119.3
C1 C18 C17 118.0(2)
C1 C18 H18 121.0
C17 C18 H18 121.0

loop_
_geom_bond_atom_site_label_1
_geom_bond_atom_site_label_2
_geom_bond_distance
O1 N1 1.224(3)
O2 C12 1.372(3)
O2 H2 0.8200
O3 N1 1.224(3)
O4 C6 1.226(3)
O5 C13 1.206(3)
O6 C13 1.321(3)
O6 C14 1.448(3)
N1 C1 1.468(3)
N2 C6 1.331(3)
N2 C7 1.449(3)
N2 H2A 0.8600
C1 C18 1.381(3)
C1 C2 1.383(3)
C2 C3 1.373(4)
C2 H2B 0.9300
C3 C4 1.396(3)
C3 H3 0.9300
C4 C17 1.381(3)
C4 C5 1.506(3)
C5 C6 1.522(3)
C5 H5A 0.9700
C5 H5B 0.9700
C7 C13 1.515(3)
C7 C8 1.540(3)
C7 H7 0.9800
C8 C9 1.515(3)
C8 H8A 0.9700
C8 H8B 0.9700
C9 C10 1.381(3)
C9 C15 1.382(3)
C10 C11 1.388(3)
C10 H10 0.9300
C11 C12 1.386(3)
C11 H11 0.9300
C12 C16 1.382(3)
C14 H14A 0.9600
C14 H14B 0.9600
C14 H14C 0.9600
C15 C16 1.386(3)
C15 H15 0.9300
C16 H16 0.9300
C17 C18 1.386(3)
C17 H17 0.9300
C18 H18 0.9300
